data_2014176
loop_
_publ_author_name
'Wiedenfeld, David J.'
'Nesterov, Vladimir N.'
'Minton, Mark A.'
'Montoya, Crystal L.'

_publ_section_title
;
 1-Chloro-3,6-dimethoxy-2,5-dimethylbenzene and
 1-chloro-3,6-dimethoxy-2,4-dimethylbenzene
;
_journal_issue 7
_journal_name_full 'Acta Crystallographica Section C'
_journal_page_first o536
_journal_page_last o538
_journal_paper_doi 10.1107/S0108270104013551
_journal_volume 60
_journal_year 2004
_chemical_formula_iupac 'C10 H13 Cl O2'
_chemical_formula_moiety 'C10 H13 Cl O2'
_chemical_formula_sum 'C10 H13 Cl O2'
_chemical_formula_weight 200.65
_chemical_melting_point 321
_chemical_name_systematic
;
1-chloro-3,6-dimethoxy-2,5-dimethylbenzene
;
_space_group_IT_number 33
_symmetry_cell_setting orthorhombic
_symmetry_space_group_name_Hall 'P 2c -2n'
_symmetry_space_group_name_H-M 'P n a 21'
_atom_sites_solution_hydrogens geom
_atom_sites_solution_primary direct
_atom_sites_solution_secondary difmap
_audit_creation_method SHELXL97
_cell_angle_alpha 90
_cell_angle_beta 90
_cell_angle_gamma 90
_cell_formula_units_Z 4
_cell_length_a 14.490(3)
_cell_length_b 4.1470(8)
_cell_length_c 16.848(3)
_cell_measurement_reflns_used 24
_cell_measurement_temperature 295(2)
_cell_measurement_theta_max 12
_cell_measurement_theta_min 11
_cell_volume 1012.4(3)
_computing_cell_refinement 'CAD-4 Software'
_computing_data_collection 'CAD-4 Software (Enraf-Nonius, 1989)'
_computing_data_reduction 'SHELXTL-Plus (Sheldrick, 1994)'
_computing_molecular_graphics SHELXTL-Plus
_computing_publication_material SHELXL97
_computing_structure_refinement 'SHELXL97 (Sheldrick, 1997)'
_computing_structure_solution 'SHELXS97 (Sheldrick, 1990)'
_diffrn_ambient_temperature 295(2)
_diffrn_measured_fraction_theta_full 0.991
_diffrn_measured_fraction_theta_max 0.991
_diffrn_measurement_device_type 'Enraf-Nonius CAD-4'
_diffrn_measurement_method \q/2\q
_diffrn_radiation_monochromator graphite
_diffrn_radiation_source 'fine-focus sealed tube'
_diffrn_radiation_type MoK\a
_diffrn_radiation_wavelength 0.71073
_diffrn_reflns_av_R_equivalents 0.0976
_diffrn_reflns_av_sigmaI/netI 0.0950
_diffrn_reflns_limit_h_max 20
_diffrn_reflns_limit_h_min -20
_diffrn_reflns_limit_k_max 0
_diffrn_reflns_limit_k_min -5
_diffrn_reflns_limit_l_max 23
_diffrn_reflns_limit_l_min 0
_diffrn_reflns_number 2961
_diffrn_reflns_theta_full 29.96
_diffrn_reflns_theta_max 29.96
_diffrn_reflns_theta_min 2.81
_diffrn_standards_decay_% 3
_diffrn_standards_interval_count 97
_diffrn_standards_number 3
_exptl_absorpt_coefficient_mu 0.342
_exptl_absorpt_correction_type none
_exptl_crystal_colour colourless
_exptl_crystal_density_diffrn 1.316
_exptl_crystal_density_meas ?
_exptl_crystal_density_method 'not measured'
_exptl_crystal_description prism
_exptl_crystal_F_000 424
_exptl_crystal_size_max 0.50
_exptl_crystal_size_mid 0.40
_exptl_crystal_size_min 0.30
_refine_diff_density_max 0.599
_refine_diff_density_min -0.470
_refine_ls_abs_structure_details 'Flack (1983), with xx Friedel pairs'
_refine_ls_abs_structure_Flack 0.18(14)
_refine_ls_extinction_method none
_refine_ls_goodness_of_fit_ref 1.032
_refine_ls_hydrogen_treatment constr
_refine_ls_matrix_type full
_refine_ls_number_parameters 122
_refine_ls_number_reflns 1507
_refine_ls_number_restraints 1
_refine_ls_restrained_S_all 1.032
_refine_ls_R_factor_all 0.0979
_refine_ls_R_factor_gt 0.0633
_refine_ls_shift/su_max 0.000
_refine_ls_shift/su_mean 0.000
_refine_ls_structure_factor_coef Fsqd
_refine_ls_weighting_details 'calc w = 1/[\s^2^(Fo^2^)+(0.09P)^2^] where P=(Fo^2^+2Fc^2^)/3'
_refine_ls_weighting_scheme calc
_refine_ls_wR_factor_gt 0.1417
_refine_ls_wR_factor_ref 0.1627
_reflns_number_gt 1010
_reflns_number_total 1507
_reflns_threshold_expression I>2\s(I)
_cod_data_source_file gg1216.cif
_cod_data_source_block IIIa
_cod_depositor_comments
;
The following automatic conversions were performed:
'_symmetry_cell_setting' value 'Orthorhombic' changed to 'orthorhombic'
according to '/home/saulius/struct/CIF-dictionaries/cif_core.dic'
dictionary named 'cif_core.dic' version 2.4.1 from 2010-06-29.

Automatic conversion script
Id: cif_fix_enum 1527 2010-12-29 10:47:43Z saulius 

The following automatic conversions were performed:

'_symmetry_cell_setting' value 'Orthorhombic' changed to
'orthorhombic' according to
/home/saulius/struct/CIF-dictionaries/cif_core.dic dictionary named
'cif_core.dic' version 2.4.1 from 2010-06-29.

Automatic conversion script
Id: cif_fix_values 1715 2011-07-08 13:25:40Z adriana 

The following automatic conversions were performed:

'_exptl_crystal_density_meas' value 'not measured' was changed to '?'
- the value is perceived as not measured.

Automatic conversion script
Id: cif_fix_values 3008 2015-01-20 13:52:24Z robertas 
;
_cod_original_sg_symbol_H-M Pna21
_cod_database_code 2014176
_cod_database_fobs_code 2014176

loop_
_symmetry_equiv_pos_as_xyz
'x, y, z'
'-x, -y, z+1/2'
'x+1/2, -y+1/2, z'
'-x+1/2, y+1/2, z+1/2'

loop_
_atom_site_label
_atom_site_fract_x
_atom_site_fract_y
_atom_site_fract_z
_atom_site_U_iso_or_equiv
_atom_site_adp_type
_atom_site_calc_flag
_atom_site_refinement_flags
_atom_site_occupancy
_atom_site_disorder_assembly
_atom_site_disorder_group
_atom_site_type_symbol
Cl1 0.73848(6) 0.1524(2) 0.32326(9) 0.0585(3) Uani d . 1 . . Cl
O1 0.8515(2) 0.3172(7) 0.18623(16) 0.0500(7) Uani d . 1 . . O
O2 0.9963(2) 0.6879(8) 0.47511(19) 0.0563(8) Uani d . 1 . . O
C1 0.8439(2) 0.3514(7) 0.3283(3) 0.0391(6) Uani d . 1 . . C
C2 0.8798(3) 0.4406(10) 0.4012(2) 0.0405(8) Uani d . 1 . . C
C3 0.9633(3) 0.6035(9) 0.4008(2) 0.0419(8) Uani d . 1 . . C
C4 1.0082(2) 0.6805(8) 0.3308(3) 0.0434(7) Uani d . 1 . . C
H4A 1.0633 0.7956 0.3324 0.052 Uiso calc R 1 . . H
C5 0.9711(3) 0.5859(10) 0.2572(2) 0.0411(8) Uani d . 1 . . C
C6 0.8878(3) 0.4211(9) 0.2562(2) 0.0389(8) Uani d . 1 . . C
C7 0.7853(3) 0.5273(13) 0.1521(3) 0.0631(11) Uani d . 1 . . C
H7A 0.7699 0.4536 0.0998 0.095 Uiso calc R 1 . . H
H7B 0.8104 0.7412 0.1491 0.095 Uiso calc R 1 . . H
H7C 0.7307 0.5295 0.1845 0.095 Uiso calc R 1 . . H
C8 1.0208(3) 0.6649(11) 0.1820(3) 0.0573(11) Uani d . 1 . . C
H8A 1.0103 0.4969 0.1438 0.086 Uiso calc R 1 . . H
H8B 1.0857 0.6828 0.1924 0.086 Uiso calc R 1 . . H
H8D 0.9982 0.8657 0.1613 0.086 Uiso calc R 1 . . H
C9 1.0810(4) 0.8581(13) 0.4785(3) 0.0638(12) Uani d . 1 . . C
H9A 1.0916 0.9312 0.5318 0.096 Uiso calc R 1 . . H
H9D 1.0785 1.0403 0.4435 0.096 Uiso calc R 1 . . H
H9B 1.1305 0.7181 0.4627 0.096 Uiso calc R 1 . . H
C10 0.8348(4) 0.3497(13) 0.4788(3) 0.0559(11) Uani d . 1 . . C
H10D 0.7700 0.3165 0.4705 0.084 Uiso calc R 1 . . H
H10A 0.8437 0.5200 0.5166 0.084 Uiso calc R 1 . . H
H10B 0.8621 0.1547 0.4986 0.084 Uiso calc R 1 . . H

loop_
_atom_site_aniso_label
_atom_site_aniso_U_11
_atom_site_aniso_U_22
_atom_site_aniso_U_33
_atom_site_aniso_U_12
_atom_site_aniso_U_13
_atom_site_aniso_U_23
Cl1 0.0523(5) 0.0547(5) 0.0686(6) -0.0131(4) 0.0072(6) -0.0053(6)
O1 0.0616(16) 0.0432(14) 0.0450(13) 0.0063(12) -0.0054(13) -0.0073(12)
O2 0.0634(19) 0.061(2) 0.0444(15) 0.0006(17) -0.0070(13) -0.0038(15)
C1 0.0373(12) 0.0341(12) 0.0459(14) 0.0011(12) 0.0061(17) 0.0020(18)
C2 0.0448(19) 0.0360(19) 0.0409(16) 0.0039(16) 0.0064(13) 0.0046(16)
C3 0.049(2) 0.0371(18) 0.0397(17) 0.0061(16) -0.0048(14) 0.0005(17)
C4 0.0413(13) 0.0433(16) 0.0455(16) 0.0015(12) -0.0041(16) 0.005(2)
C5 0.0407(19) 0.044(2) 0.0388(16) 0.0030(16) 0.0024(13) 0.0040(16)
C6 0.049(2) 0.0310(18) 0.0364(15) 0.0064(16) 0.0008(13) 0.0011(14)
C7 0.072(3) 0.053(2) 0.064(2) 0.007(2) -0.023(2) -0.004(2)
C8 0.064(2) 0.066(3) 0.0421(19) -0.008(2) 0.0075(18) 0.009(2)
C9 0.068(3) 0.062(3) 0.061(2) 0.003(3) -0.015(2) -0.015(2)
C10 0.064(3) 0.061(3) 0.0419(17) 0.000(2) 0.0135(17) 0.0074(18)

loop_
_atom_type_symbol
_atom_type_description
_atom_type_scat_dispersion_real
_atom_type_scat_dispersion_imag
_atom_type_scat_source
C C 0.0033 0.0016 'International Tables Vol C Tables 4.2.6.8 and 6.1.1.4'
H H 0.0000 0.0000 'International Tables Vol C Tables 4.2.6.8 and 6.1.1.4'
O O 0.0106 0.0060 'International Tables Vol C Tables 4.2.6.8 and 6.1.1.4'
Cl Cl 0.1484 0.1585 'International Tables Vol C Tables 4.2.6.8 and 6.1.1.4'

loop_
_geom_angle_atom_site_label_1
_geom_angle_atom_site_label_2
_geom_angle_atom_site_label_3
_geom_angle
_geom_angle_publ_flag
C6 O1 C7 114.7(3) yes
C3 O2 C9 117.5(4) yes
C2 C1 C6 122.9(3) no
C2 C1 Cl1 120.1(3) no
C6 C1 Cl1 117.0(3) no
C1 C2 C3 117.1(4) no
C1 C2 C10 122.6(4) no
C3 C2 C10 120.2(4) no
C4 C3 O2 123.4(4) no
C4 C3 C2 121.8(4) no
O2 C3 C2 114.8(4) no
C3 C4 C5 120.4(3) no
C3 C4 H4A 119.8 no
C5 C4 H4A 119.8 no
C6 C5 C4 118.7(4) no
C6 C5 C8 121.1(4) no
C4 C5 C8 120.2(3) no
O1 C6 C5 120.2(4) no
O1 C6 C1 120.6(3) no
C5 C6 C1 119.1(3) no
O1 C7 H7A 109.5 no
O1 C7 H7B 109.5 no
H7A C7 H7B 109.5 no
O1 C7 H7C 109.5 no
H7A C7 H7C 109.5 no
H7B C7 H7C 109.5 no
C5 C8 H8A 109.5 no
C5 C8 H8B 109.5 no
H8A C8 H8B 109.5 no
C5 C8 H8D 109.5 no
H8A C8 H8D 109.5 no
H8B C8 H8D 109.5 no
O2 C9 H9A 109.5 no
O2 C9 H9D 109.5 no
H9A C9 H9D 109.5 no
O2 C9 H9B 109.5 no
H9A C9 H9B 109.5 no
H9D C9 H9B 109.5 no
C2 C10 H10D 109.5 no
C2 C10 H10A 109.5 no
H10D C10 H10A 109.5 no
C2 C10 H10B 109.5 no
H10D C10 H10B 109.5 no
H10A C10 H10B 109.5 no

loop_
_geom_bond_atom_site_label_1
_geom_bond_atom_site_label_2
_geom_bond_site_symmetry_1
_geom_bond_site_symmetry_2
_geom_bond_distance
_geom_bond_publ_flag
Cl1 C1 . . 1.738(3) yes
O1 C6 . . 1.362(5) yes
O1 C7 . . 1.418(5) yes
O2 C3 . . 1.385(5) yes
O2 C9 . . 1.417(6) yes
C1 C2 . . 1.384(6) no
C1 C6 . . 1.402(6) no
C2 C3 . . 1.386(7) no
C2 C10 . . 1.509(6) no
C3 C4 . . 1.385(6) no
C4 C5 . . 1.406(6) no
C4 H4A . . 0.9300 no
C5 C6 . . 1.387(6) no
C5 C8 . . 1.494(6) no
C7 H7A . . 0.9600 no
C7 H7B . . 0.9600 no
C7 H7C . . 0.9600 no
C8 H8A . . 0.9600 no
C8 H8B . . 0.9600 no
C8 H8D . . 0.9600 no
C9 H9A . . 0.9600 no
C9 H9D . . 0.9600 no
C9 H9B . . 0.9600 no
C10 H10D . . 0.9600 no
C10 H10A . . 0.9600 no
C10 H10B . . 0.9600 no

loop_
_geom_torsion_atom_site_label_1
_geom_torsion_atom_site_label_2
_geom_torsion_atom_site_label_3
_geom_torsion_atom_site_label_4
_geom_torsion
_geom_torsion_publ_flag
C6 C1 C2 C3 -0.5(5) no
Cl1 C1 C2 C3 -178.9(3) no
C6 C1 C2 C10 -176.7(4) no
Cl1 C1 C2 C10 4.9(5) no
C9 O2 C3 C4 -0.8(6) no
C9 O2 C3 C2 -179.4(4) yes
C1 C2 C3 C4 1.3(6) no
C10 C2 C3 C4 177.7(4) no
C1 C2 C3 O2 179.9(3) no
C10 C2 C3 O2 -3.8(6) no
O2 C3 C4 C5 179.7(4) no
C2 C3 C4 C5 -1.9(5) no
C3 C4 C5 C6 1.5(5) no
C3 C4 C5 C8 -178.9(4) no
C7 O1 C6 C5 -95.9(5) no
C7 O1 C6 C1 86.9(5) yes
C4 C5 C6 O1 -177.9(3) no
C8 C5 C6 O1 2.5(6) no
C4 C5 C6 C1 -0.7(6) no
C8 C5 C6 C1 179.8(4) no
C2 C1 C6 O1 177.4(4) no
Cl1 C1 C6 O1 -4.2(4) no
C2 C1 C6 C5 0.2(5) no
Cl1 C1 C6 C5 178.6(3) no

loop_
_cod_related_entry_id
_cod_related_entry_database
_cod_related_entry_code
1 ChemSpider 8437688
